data_1531235
loop_
_publ_author_name
'Crosnier-Lopez, M.P.'
'le Berre, F.'
'Fourquet, J.L.'

_publ_section_title
;
 Synthesis and crystal structure of two new layered perovskite phases K2
 La2/3 Ta2 O7 and Li2 La2/3 Ta2 O7
;
_journal_name_full 'Zeitschrift fuer Anorganische und Allgemeine Chemie'
_journal_page_first 2049
_journal_page_last 2056
_journal_volume 628
_journal_year 2002
_chemical_formula_sum 'La0.667 Li2 O7 Ta2'
_chemical_name_systematic 'Li2 La0.667 (Ta2 O7)'
_space_group_IT_number 136
_symmetry_space_group_name_Hall '-P 4n 2n'
_symmetry_space_group_name_H-M 'P 42/m n m'
_cell_angle_alpha 90
_cell_angle_beta 90
_cell_angle_gamma 90
_cell_formula_units_Z 4
_cell_length_a 5.564
_cell_length_b 5.564
_cell_length_c 18.134
_cell_volume 561.394
_citation_journal_id_ASTM ZAACAB
_cod_data_source_file Crosnier-Lopez_ZAACAB_2002_989.cif
_cod_data_source_block La0.667Li2O7Ta2
_cod_original_cell_volume 561.3942
_cod_database_code 1531235

loop_
_symmetry_equiv_pos_as_xyz
x,y,z
-y+1/2,x+1/2,z+1/2
-x,-y,z
y+1/2,-x+1/2,z+1/2
x+1/2,-y+1/2,-z+1/2
y,x,-z
-x+1/2,y+1/2,-z+1/2
-y,-x,-z
-x,-y,-z
y-1/2,-x-1/2,-z-1/2
x,y,-z
-y-1/2,x-1/2,-z-1/2
-x-1/2,y-1/2,z-1/2
-y,-x,z
x-1/2,-y-1/2,z-1/2
y,x,z

loop_
_atom_site_label
_atom_site_type_symbol
_atom_site_fract_x
_atom_site_fract_y
_atom_site_fract_z
_atom_site_occupancy
_atom_site_U_iso_or_equiv
O3 O-2 0.7697 0.7697 0.2171 1 0.0
O4 O-2 0 0 0.0928 1 0.0
O1 O-2 0.5 0.5 0.1137 1 0.0
Li2 Li+1 0 0.5 0.25 1 0.0
Li1 Li+1 0.5 0.5 0.2424 1 0.0
O2 O-2 0.5 0 0.1036 1 0.0
La1 La+3 0.247 0.247 0.5 0.667 0.0
Ta1 Ta+5 0.7519 0.7519 0.1139 1 0.0
O5 O-2 0.7244 0.7244 0 1 0.0
